data_4329825
loop_
_publ_author_name
'Musa S. Shongwe'
'Usama A. Al-Zaabi'
'Faizah Al-Mjeni'
'Carla S. Eribal'
'Ekkehard Sinn'
'Imaddin A. Al-Omari'
'Hussein H. Hamdeh'
'Dariusz Matoga'
'Harry Adams'
'Michael J. Morris'
'Arnold L. Rheingold'
'Eckhard Bill'
'David J. Sellmyer'

_publ_section_title
;
 Accessibility and Selective Stabilization of the Principal Spin States of
 Iron by Pyridyl versus Phenolic Ketimines: Modulation of the
 6A1\\leftarrow\\rightarrow2T2 Ground-State Transformation of the
 [FeN4O2]+ Chromophore
;
_journal_name_full 'Inorganic Chemistry'
_journal_page_first 8241
_journal_page_last 8253
_journal_paper_doi 10.1021/ic300732r
_journal_volume 51
_journal_year 2012
_chemical_formula_sum 'C20 H30 Cl2 Fe N6 O8'
_chemical_formula_weight 609.25
_chemical_name_systematic
; 

 ? 

;
_space_group_IT_number 14
_symmetry_cell_setting monoclinic
_symmetry_space_group_name_Hall '-P 2ybc'
_symmetry_space_group_name_H-M 'P 1 21/c 1'
_atom_sites_solution_hydrogens geom
_atom_sites_solution_primary direct
_atom_sites_solution_secondary difmap
_audit_creation_method SHELXL-97
_cell_angle_alpha 90.00
_cell_angle_beta 97.8400(10)
_cell_angle_gamma 90.00
_cell_formula_units_Z 4
_cell_length_a 16.3596(18)
_cell_length_b 10.4130(12)
_cell_length_c 15.3533(17)
_cell_measurement_reflns_used 9588
_cell_measurement_temperature 208(2)
_cell_measurement_theta_max 25.91
_cell_measurement_theta_min 2.37
_cell_volume 2591.0(5)
_computing_cell_refinement 'Bruker SMART'
_computing_data_collection 'Bruker SMART'
_computing_data_reduction 'Bruker SAINT'
_computing_molecular_graphics 'Bruker SHELXTL'
_computing_publication_material 'Bruker SHELXTL'
_computing_structure_refinement 'SHELXL-97 (Sheldrick, 1997)'
_computing_structure_solution 'SHELXS-97 (Sheldrick, 1990)'
_diffrn_ambient_temperature 208(2)
_diffrn_measured_fraction_theta_full 0.989
_diffrn_measured_fraction_theta_max 0.984
_diffrn_measurement_device_type 'CCD area detector'
_diffrn_measurement_method 'phi and omega scans'
_diffrn_radiation_monochromator graphite
_diffrn_radiation_source 'fine-focus sealed tube'
_diffrn_radiation_type MoK\a
_diffrn_radiation_wavelength 0.71073
_diffrn_reflns_av_R_equivalents 0.0597
_diffrn_reflns_av_sigmaI/netI 0.0562
_diffrn_reflns_limit_h_max 20
_diffrn_reflns_limit_h_min -20
_diffrn_reflns_limit_k_max 11
_diffrn_reflns_limit_k_min -12
_diffrn_reflns_limit_l_max 18
_diffrn_reflns_limit_l_min -18
_diffrn_reflns_number 23732
_diffrn_reflns_theta_full 25.00
_diffrn_reflns_theta_max 25.93
_diffrn_reflns_theta_min 1.26
_exptl_absorpt_coefficient_mu 0.845
_exptl_absorpt_correction_T_max 0.7738
_exptl_absorpt_correction_T_min 0.7287
_exptl_absorpt_correction_type multi-scan
_exptl_absorpt_process_details SADABS
_exptl_crystal_colour brown
_exptl_crystal_density_diffrn 1.557
_exptl_crystal_description block
_exptl_crystal_F_000 1256
_exptl_crystal_size_max 0.40
_exptl_crystal_size_mid 0.40
_exptl_crystal_size_min 0.32
_platon_squeeze_details
;
 SQUEEZE (PLATON, A.Spek) was used to treat diffuse solvent contributions. 
 Total electron count found = 395/unit cell.  Calculated for: 8 ClO4- (the
 counterion) = 400/unit cell.  The ntensive properties (density, F(000), etc.)
 reflect these contributions.
;
_refine_diff_density_max 0.610
_refine_diff_density_min -0.391
_refine_diff_density_rms 0.064
_refine_ls_extinction_method none
_refine_ls_goodness_of_fit_ref 1.073
_refine_ls_hydrogen_treatment constr
_refine_ls_matrix_type full
_refine_ls_number_parameters 244
_refine_ls_number_reflns 4972
_refine_ls_number_restraints 0
_refine_ls_restrained_S_all 1.073
_refine_ls_R_factor_all 0.0774
_refine_ls_R_factor_gt 0.0555
_refine_ls_shift/su_max 0.010
_refine_ls_shift/su_mean 0.001
_refine_ls_structure_factor_coef Fsqd
_refine_ls_weighting_details 'calc w=1/[\s^2^(Fo^2^)+(0.0650P)^2^+0.5000P] where P=(Fo^2^+2Fc^2^)/3'
_refine_ls_weighting_scheme calc
_refine_ls_wR_factor_gt 0.1293
_refine_ls_wR_factor_ref 0.1380
_reflns_number_gt 3510
_reflns_number_total 4972
_reflns_threshold_expression >2sigma(I)
_cod_data_source_file ic300732r_si_001_2.cif
_cod_data_source_block '[Fe(apMen)2](ClO4)2'
_cod_database_code 4329825

loop_
_symmetry_equiv_pos_as_xyz
'x, y, z'
'-x, y+1/2, -z+1/2'
'-x, -y, -z'
'x, -y-1/2, z-1/2'

loop_
_atom_site_label
_atom_site_type_symbol
_atom_site_fract_x
_atom_site_fract_y
_atom_site_fract_z
_atom_site_U_iso_or_equiv
_atom_site_adp_type
_atom_site_occupancy
_atom_site_symmetry_multiplicity
_atom_site_calc_flag
_atom_site_refinement_flags
Fe1 Fe 0.75297(3) 0.42085(4) 0.12245(3) 0.03053(15) Uani 1 1 d .
N1 N 0.84584(15) 0.3745(3) 0.05999(15) 0.0327(6) Uani 1 1 d .
N2 N 0.76367(16) 0.5764(3) 0.06084(16) 0.0346(6) Uani 1 1 d .
N3 N 0.65662(16) 0.5134(3) 0.16667(16) 0.0364(6) Uani 1 1 d .
HN3 H 0.674841 0.538257 0.222064 0.0 Uiso 1 1 calc R
N4 N 0.67943(16) 0.3306(3) 0.03104(15) 0.0330(6) Uani 1 1 d .
N5 N 0.74166(16) 0.2623(3) 0.18113(16) 0.0359(6) Uani 1 1 d .
N6 N 0.83078(17) 0.4632(3) 0.23428(16) 0.0424(7) Uani 1 1 d .
HN6 H 0.830780 0.463200 0.234280 0.0 Uiso 1 1 calc R
C1 C 0.88651(19) 0.2630(3) 0.0621(2) 0.0356(7) Uani 1 1 d .
H1A H 0.8765 0.2013 0.1041 0.043 Uiso 1 1 calc R
C2 C 0.9424(2) 0.2347(4) 0.0055(2) 0.0424(8) Uani 1 1 d .
H2A H 0.9704 0.1557 0.0095 0.051 Uiso 1 1 calc R
C3 C 0.9568(2) 0.3242(4) -0.0573(2) 0.0445(9) Uani 1 1 d .
H3A H 0.9934 0.3055 -0.0977 0.053 Uiso 1 1 calc R
C4 C 0.9171(2) 0.4401(4) -0.0597(2) 0.0413(8) Uani 1 1 d .
H4A H 0.9271 0.5027 -0.1011 0.050 Uiso 1 1 calc R
C5 C 0.86184(19) 0.4645(3) -0.00033(19) 0.0352(7) Uani 1 1 d .
C6 C 0.81547(19) 0.5832(3) 0.0046(2) 0.0365(7) Uani 1 1 d .
C7 C 0.8280(2) 0.6985(4) -0.0505(2) 0.0515(10) Uani 1 1 d .
H7A H 0.7916 0.7670 -0.0371 0.077 Uiso 1 1 calc R
H7B H 0.8158 0.6761 -0.1122 0.077 Uiso 1 1 calc R
H7C H 0.8849 0.7269 -0.0379 0.077 Uiso 1 1 calc R
C8 C 0.7104(2) 0.6827(3) 0.0799(2) 0.0413(8) Uani 1 1 d .
H8A H 0.6974 0.7380 0.0282 0.050 Uiso 1 1 calc R
H8B H 0.7374 0.7346 0.1288 0.050 Uiso 1 1 calc R
C9 C 0.6331(2) 0.6207(3) 0.1039(2) 0.0416(8) Uani 1 1 d .
H9A H 0.6003 0.6843 0.1310 0.050 Uiso 1 1 calc R
H9B H 0.5996 0.5876 0.0509 0.050 Uiso 1 1 calc R
C10 C 0.5827(2) 0.4366(3) 0.1773(2) 0.0430(8) Uani 1 1 d .
H10A H 0.5415 0.4914 0.1982 0.064 Uiso 1 1 calc R
H10B H 0.5977 0.3684 0.2195 0.064 Uiso 1 1 calc R
H10C H 0.5603 0.3995 0.1211 0.064 Uiso 1 1 calc R
C11 C 0.64826(19) 0.3742(4) -0.04912(19) 0.0390(8) Uani 1 1 d .
H11A H 0.6606 0.4585 -0.0650 0.047 Uiso 1 1 calc R
C12 C 0.5984(2) 0.2985(4) -0.1094(2) 0.0528(10) Uani 1 1 d .
H12A H 0.5768 0.3316 -0.1647 0.063 Uiso 1 1 calc R
C13 C 0.5809(2) 0.1741(5) -0.0868(3) 0.0567(11) Uani 1 1 d .
H13A H 0.5474 0.1214 -0.1267 0.068 Uiso 1 1 calc R
C14 C 0.6127(2) 0.1286(4) -0.0062(3) 0.0516(10) Uani 1 1 d .
H14A H 0.6019 0.0438 0.0098 0.062 Uiso 1 1 calc R
C15 C 0.6611(2) 0.2083(3) 0.0524(2) 0.0380(8) Uani 1 1 d .
C16 C 0.6980(2) 0.1711(3) 0.1415(2) 0.0419(8) Uani 1 1 d .
C17 C 0.6826(3) 0.0415(4) 0.1779(3) 0.0606(11) Uani 1 1 d .
H17A H 0.7117 0.0344 0.2371 0.091 Uiso 1 1 calc R
H17B H 0.7021 -0.0243 0.1411 0.091 Uiso 1 1 calc R
H17C H 0.6239 0.0304 0.1792 0.091 Uiso 1 1 calc R
C18 C 0.7865(2) 0.2502(4) 0.2705(2) 0.0493(10) Uani 1 1 d .
H18A H 0.8386 0.2043 0.2693 0.059 Uiso 1 1 calc R
H18B H 0.7533 0.2028 0.3082 0.059 Uiso 1 1 calc R
C19 C 0.8026(2) 0.3850(4) 0.3046(2) 0.0519(10) Uani 1 1 d .
H19A H 0.7520 0.4217 0.3218 0.062 Uiso 1 1 calc R
H19B H 0.8450 0.3840 0.3563 0.062 Uiso 1 1 calc R
C20 C 0.8478(3) 0.5965(4) 0.2631(3) 0.0613(11) Uani 1 1 d .
H20A H 0.8861 0.5968 0.3172 0.092 Uiso 1 1 calc R
H20B H 0.7968 0.6379 0.2729 0.092 Uiso 1 1 calc R
H20C H 0.8719 0.6428 0.2180 0.092 Uiso 1 1 calc R

loop_
_atom_site_aniso_label
_atom_site_aniso_U_11
_atom_site_aniso_U_22
_atom_site_aniso_U_33
_atom_site_aniso_U_23
_atom_site_aniso_U_13
_atom_site_aniso_U_12
Fe1 0.0316(2) 0.0326(3) 0.0273(2) 0.00012(19) 0.00364(16) 0.0031(2)
N1 0.0338(14) 0.0362(16) 0.0278(12) -0.0004(11) 0.0029(10) 0.0005(12)
N2 0.0329(14) 0.0348(16) 0.0342(13) -0.0004(12) -0.0023(11) 0.0019(12)
N3 0.0348(14) 0.0364(17) 0.0377(14) -0.0004(12) 0.0037(11) 0.0051(12)
N4 0.0332(14) 0.0371(17) 0.0294(12) -0.0009(12) 0.0068(11) 0.0050(12)
N5 0.0408(16) 0.0376(17) 0.0304(13) 0.0060(12) 0.0082(12) 0.0108(13)
N6 0.0468(17) 0.0508(19) 0.0283(13) -0.0038(12) 0.0001(12) 0.0035(14)
C1 0.0347(17) 0.034(2) 0.0381(17) -0.0004(14) 0.0060(13) 0.0030(15)
C2 0.0379(18) 0.049(2) 0.0407(18) -0.0098(16) 0.0066(15) 0.0071(16)
C3 0.0321(18) 0.064(3) 0.0385(17) -0.0147(17) 0.0080(14) -0.0003(17)
C4 0.0371(18) 0.054(2) 0.0336(16) -0.0008(16) 0.0065(14) -0.0070(17)
C5 0.0321(17) 0.040(2) 0.0318(15) -0.0013(14) -0.0003(13) -0.0022(15)
C6 0.0311(16) 0.043(2) 0.0341(15) 0.0067(15) -0.0009(13) -0.0023(15)
C7 0.045(2) 0.053(3) 0.057(2) 0.0159(19) 0.0081(18) -0.0001(18)
C8 0.0408(19) 0.0301(19) 0.0513(19) -0.0003(16) 0.0003(15) 0.0035(15)
C9 0.0362(18) 0.036(2) 0.0513(19) -0.0011(16) 0.0033(15) 0.0075(15)
C10 0.0384(19) 0.044(2) 0.0477(18) -0.0022(16) 0.0115(15) 0.0028(16)
C11 0.0367(18) 0.048(2) 0.0321(15) -0.0012(15) 0.0049(13) 0.0033(16)
C12 0.041(2) 0.080(3) 0.0368(18) -0.0134(19) 0.0031(15) 0.005(2)
C13 0.042(2) 0.073(3) 0.056(2) -0.026(2) 0.0109(18) -0.009(2)
C14 0.056(2) 0.043(2) 0.060(2) -0.0137(19) 0.0207(19) -0.0074(18)
C15 0.0376(18) 0.037(2) 0.0416(17) -0.0057(15) 0.0125(15) 0.0036(15)
C16 0.044(2) 0.034(2) 0.0513(19) 0.0045(17) 0.0189(16) 0.0089(16)
C17 0.073(3) 0.041(2) 0.072(3) 0.011(2) 0.025(2) 0.002(2)
C18 0.051(2) 0.065(3) 0.0319(16) 0.0166(17) 0.0060(15) 0.0164(19)
C19 0.048(2) 0.075(3) 0.0316(16) 0.0017(18) 0.0021(15) 0.012(2)
C20 0.052(2) 0.067(3) 0.061(2) -0.024(2) -0.0090(19) 0.003(2)

loop_
_atom_type_symbol
_atom_type_description
_atom_type_scat_dispersion_real
_atom_type_scat_dispersion_imag
_atom_type_scat_source
C C 0.0033 0.0016 'International Tables Vol C Tables 4.2.6.8 and 6.1.1.4'
H H 0.0000 0.0000 'International Tables Vol C Tables 4.2.6.8 and 6.1.1.4'
N N 0.0061 0.0033 'International Tables Vol C Tables 4.2.6.8 and 6.1.1.4'
Fe Fe 0.3463 0.8444 'International Tables Vol C Tables 4.2.6.8 and 6.1.1.4'
Cl Cl 0.1484 0.1585 'International Tables Vol C Tables 4.2.6.8 and 6.1.1.4'
O O 0.0106 0.0060 'International Tables Vol C Tables 4.2.6.8 and 6.1.1.4'

loop_
_geom_angle_atom_site_label_1
_geom_angle_atom_site_label_2
_geom_angle_atom_site_label_3
_geom_angle
N2 Fe1 N5 178.36(11)
N2 Fe1 N4 98.14(11)
N5 Fe1 N4 80.40(11)
N2 Fe1 N1 80.57(11)
N5 Fe1 N1 98.61(11)
N4 Fe1 N1 88.44(10)
N2 Fe1 N6 98.38(12)
N5 Fe1 N6 83.04(12)
N4 Fe1 N6 163.26(12)
N1 Fe1 N6 91.64(11)
N2 Fe1 N3 83.72(11)
N5 Fe1 N3 97.06(11)
N4 Fe1 N3 92.18(10)
N1 Fe1 N3 164.20(11)
N6 Fe1 N3 92.27(11)
C1 N1 C5 118.1(3)
C1 N1 Fe1 128.1(2)
C5 N1 Fe1 113.2(2)
C6 N2 C8 123.7(3)
C6 N2 Fe1 119.6(2)
C8 N2 Fe1 116.7(2)
C10 N3 C9 109.5(2)
C10 N3 Fe1 117.5(2)
C9 N3 Fe1 106.35(18)
C11 N4 C15 117.9(3)
C11 N4 Fe1 127.8(2)
C15 N4 Fe1 114.3(2)
C16 N5 C18 123.5(3)
C16 N5 Fe1 119.9(2)
C18 N5 Fe1 116.6(2)
C20 N6 C19 111.5(3)
C20 N6 Fe1 121.8(2)
C19 N6 Fe1 106.0(2)
N1 C1 C2 122.8(3)
C1 C2 C3 119.1(3)
C4 C3 C2 119.2(3)
C3 C4 C5 119.4(3)
N1 C5 C4 121.3(3)
N1 C5 C6 113.4(3)
C4 C5 C6 125.3(3)
N2 C6 C5 112.4(3)
N2 C6 C7 125.1(3)
C5 C6 C7 122.5(3)
N2 C8 C9 105.5(3)
N3 C9 C8 109.1(3)
N4 C11 C12 122.1(4)
C13 C12 C11 119.2(4)
C14 C13 C12 119.2(4)
C13 C14 C15 119.6(4)
N4 C15 C14 121.9(3)
N4 C15 C16 113.3(3)
C14 C15 C16 124.8(3)
N5 C16 C15 112.1(3)
N5 C16 C17 126.7(3)
C15 C16 C17 121.1(3)
N5 C18 C19 106.6(3)
N6 C19 C18 108.5(3)

loop_
_geom_bond_atom_site_label_1
_geom_bond_atom_site_label_2
_geom_bond_distance
Fe1 N2 1.896(3)
Fe1 N5 1.902(3)
Fe1 N4 1.959(3)
Fe1 N1 1.964(2)
Fe1 N6 2.041(3)
Fe1 N3 2.041(3)
N1 C1 1.336(4)
N1 C5 1.367(4)
N2 C6 1.292(4)
N2 C8 1.462(4)
N3 C10 1.478(4)
N3 C9 1.491(4)
N4 C11 1.345(4)
N4 C15 1.359(4)
N5 C16 1.290(4)
N5 C18 1.470(4)
N6 C20 1.472(5)
N6 C19 1.475(5)
C1 C2 1.376(4)
C2 C3 1.384(5)
C3 C4 1.369(5)
C4 C5 1.393(4)
C5 C6 1.458(5)
C6 C7 1.498(5)
C8 C9 1.510(5)
C11 C12 1.392(5)
C12 C13 1.381(6)
C13 C14 1.360(6)
C14 C15 1.390(5)
C15 C16 1.470(5)
C16 C17 1.495(5)
C18 C19 1.509(6)

loop_
_platon_squeeze_void_nr
_platon_squeeze_void_average_x
_platon_squeeze_void_average_y
_platon_squeeze_void_average_z
_platon_squeeze_void_volume
_platon_squeeze_void_count_electrons
1 0.000 -0.069 -0.250 197 99
. . ? 2 1.000 -0.096
0.250 198 100 . . ?
3 0.404 0.223 0.152 80 49
. . ? 4 0.404 0.276
0.652 80 49 . . ?
5 0.596 0.723 0.347 79 49
. . ? 6 0.596 0.777
0.847 79 49 . . ?
